data_7048510
loop_
_publ_author_name
'Caron, Elise'
'Brown, Christopher M.'
'Hean, Duane'
'Wolf, Michael O.'

_publ_section_title
;
 Variable oxidation state sulfur-bridged bithiazole ligands tune the
 electronic properties of ruthenium(ii) and copper(i) complexes.
;
_journal_issue 4
_journal_name_full 'Dalton transactions (Cambridge, England : 2003)'
_journal_page_first 1263
_journal_page_last 1274
_journal_paper_doi 10.1039/c8dt04588g
_journal_volume 48
_journal_year 2019
_chemical_formula_moiety 'C16 H14 N6 O4 Ru S6, 2(F6 P)'
_chemical_formula_sum 'C16 H14 F12 N6 O4 P2 Ru S6'
_chemical_formula_weight 937.70
_space_group_crystal_system orthorhombic
_space_group_IT_number 61
_space_group_name_Hall '-P 2ac 2ab'
_space_group_name_H-M_alt 'P b c a'
_symmetry_space_group_name_Hall '-P 2ac 2ab'
_symmetry_space_group_name_H-M 'P b c a'
_atom_sites_solution_hydrogens geom
_atom_sites_solution_primary direct
_audit_creation_date 2018-08-04
_audit_creation_method
;
Olex2 1.2
(compiled 2018.05.29 svn.r3508 for OlexSys, GUI svn.r5506)
;
_audit_update_record
;
2018-08-20 deposited with the CCDC.
2018-12-14 downloaded from the CCDC.
;
_cell_angle_alpha 90
_cell_angle_beta 90
_cell_angle_gamma 90
_cell_formula_units_Z 4
_cell_length_a 15.7488(10)
_cell_length_b 10.2530(6)
_cell_length_c 18.1104(11)
_cell_measurement_reflns_used 9905
_cell_measurement_temperature 100.15
_cell_measurement_theta_max 28.317
_cell_measurement_theta_min 2.595
_cell_volume 2924.3(3)
_computing_cell_refinement 'SAINT v8.34A (Bruker, 2013)'
_computing_data_reduction 'SAINT v8.34A (Bruker, 2013)'
_computing_molecular_graphics 'Olex2 (Dolomanov et al., 2009)'
_computing_publication_material 'Olex2 (Dolomanov et al., 2009)'
_computing_structure_refinement 'ShelXL (Sheldrick, 2015)'
_computing_structure_solution 'ShelXS (Sheldrick, 2008)'
_diffrn_ambient_temperature 100.15
_diffrn_measured_fraction_theta_full 0.999
_diffrn_measured_fraction_theta_max 0.998
_diffrn_measurement_device_type 'Bruker APEX-II CCD'
_diffrn_measurement_method '\f and \w scans'
_diffrn_radiation_type MoK\a
_diffrn_radiation_wavelength 0.71073
_diffrn_reflns_av_R_equivalents 0.0424
_diffrn_reflns_av_unetI/netI 0.0273
_diffrn_reflns_Laue_measured_fraction_full 0.999
_diffrn_reflns_Laue_measured_fraction_max 0.998
_diffrn_reflns_limit_h_max 16
_diffrn_reflns_limit_h_min -21
_diffrn_reflns_limit_k_max 12
_diffrn_reflns_limit_k_min -13
_diffrn_reflns_limit_l_max 24
_diffrn_reflns_limit_l_min -24
_diffrn_reflns_number 15144
_diffrn_reflns_point_group_measured_fraction_full 0.999
_diffrn_reflns_point_group_measured_fraction_max 0.998
_diffrn_reflns_theta_full 25.242
_diffrn_reflns_theta_max 28.325
_diffrn_reflns_theta_min 2.249
_diffrn_standards_number 0
_exptl_absorpt_coefficient_mu 1.191
_exptl_absorpt_correction_T_max 0.7449
_exptl_absorpt_correction_T_min 0.6611
_exptl_absorpt_correction_type multi-scan
_exptl_absorpt_process_details
'SADABS-2014/5 (Bruker, 2014/5) was used for absorption correction. wR2(int) was 0.0525 before and 0.0346 after correction. The Ratio of minimum to maximum transmission is 0.8875. The \I/2 correction factor is Not present.'
_exptl_crystal_colour orange
_exptl_crystal_colour_primary orange
_exptl_crystal_density_diffrn 2.130
_exptl_crystal_description plate
_exptl_crystal_F_000 1848
_exptl_crystal_size_max 0.333
_exptl_crystal_size_mid 0.304
_exptl_crystal_size_min 0.09
_refine_diff_density_max 0.945
_refine_diff_density_min -1.043
_refine_diff_density_rms 0.083
_refine_ls_extinction_method none
_refine_ls_goodness_of_fit_ref 1.042
_refine_ls_hydrogen_treatment constr
_refine_ls_matrix_type full
_refine_ls_number_parameters 215
_refine_ls_number_reflns 3639
_refine_ls_number_restraints 0
_refine_ls_restrained_S_all 1.042
_refine_ls_R_factor_all 0.0271
_refine_ls_R_factor_gt 0.0228
_refine_ls_shift/su_max 0.001
_refine_ls_shift/su_mean 0.000
_refine_ls_structure_factor_coef Fsqd
_refine_ls_weighting_details 'w=1/[\s^2^(Fo^2^)+(0.0349P)^2^+0.8648P] where P=(Fo^2^+2Fc^2^)/3'
_refine_ls_weighting_scheme calc
_refine_ls_wR_factor_gt 0.0602
_refine_ls_wR_factor_ref 0.0620
_reflns_Friedel_coverage 0.000
_reflns_number_gt 3201
_reflns_number_total 3639
_reflns_threshold_expression 'I > 2\s(I)'
_cod_data_source_file c8dt04588g2.cif
_cod_data_source_block mw305_a
_cod_depositor_comments 'Adding full bibliography for 7048509--7048517.cif.'
_cod_database_code 7048510
_shelx_shelxl_version_number 2017/1
_shelx_space_group_comment
;
The symmetry employed for this shelxl refinement is uniquely defined
by the following loop, which should always be used as a source of
symmetry information in preference to the above space-group names.
They are only intended as comments.
;
_shelx_estimated_absorpt_t_max 0.900
_shelx_estimated_absorpt_t_min 0.692
_olex2_refinement_description
;
1. Fixed Uiso
 At 1.2 times of:
  All C(H) groups
 At 1.5 times of:
  All C(H,H,H) groups
2.a Aromatic/amide H refined with riding coordinates:
 C6(H6), C1(H1), C2(H2), C5(H5)
2.b Idealised Me refined as rotating group:
 C8(H8A,H8B,H8C)
;
_olex2_submission_special_instructions 'No special instructions were received'

loop_
_space_group_symop_operation_xyz
'x, y, z'
'-x+1/2, -y, z+1/2'
'-x, y+1/2, -z+1/2'
'x+1/2, -y+1/2, -z'
'-x, -y, -z'
'x-1/2, y, -z-1/2'
'x, -y-1/2, z-1/2'
'-x-1/2, y-1/2, z'

loop_
_atom_site_label
_atom_site_type_symbol
_atom_site_fract_x
_atom_site_fract_y
_atom_site_fract_z
_atom_site_U_iso_or_equiv
_atom_site_adp_type
_atom_site_occupancy
_atom_site_site_symmetry_order
_atom_site_calc_flag
_atom_site_refinement_flags_posn
_atom_site_refinement_flags_adp
_atom_site_refinement_flags_occupancy
Ru1 Ru 0.500000 0.500000 0.500000 0.00589(6) Uani 1 2 d S T P
S1 S 0.69970(2) 0.66176(4) 0.46623(2) 0.00947(9) Uani 1 1 d . . .
S3 S 0.60091(3) 0.89875(4) 0.42227(2) 0.01327(10) Uani 1 1 d . . .
S2 S 0.75936(3) 0.56096(5) 0.61065(2) 0.01456(10) Uani 1 1 d . . .
P1 P 0.92136(3) 0.32135(5) 0.71740(2) 0.01110(10) Uani 1 1 d . . .
F4 F 0.88341(7) 0.46739(11) 0.71132(6) 0.0177(2) Uani 1 1 d . . .
F3 F 0.82866(7) 0.26816(11) 0.73790(6) 0.0202(2) Uani 1 1 d . . .
F6 F 0.95908(7) 0.17797(11) 0.72367(6) 0.0215(2) Uani 1 1 d . . .
F2 F 0.90182(8) 0.30036(12) 0.63128(6) 0.0247(3) Uani 1 1 d . . .
F1 F 0.94080(7) 0.34584(11) 0.80305(6) 0.0197(2) Uani 1 1 d . . .
F5 F 1.01356(7) 0.37761(11) 0.69637(6) 0.0199(2) Uani 1 1 d . . .
O1 O 0.71883(8) 0.57711(13) 0.40589(7) 0.0141(3) Uani 1 1 d . . .
O2 O 0.76021(7) 0.76114(12) 0.48564(7) 0.0147(3) Uani 1 1 d . . .
N2 N 0.52654(9) 0.68854(14) 0.46424(7) 0.0078(3) Uani 1 1 d . . .
N3 N 0.43402(9) 0.58428(14) 0.58295(8) 0.0097(3) Uani 1 1 d . . .
C6 C 0.46399(10) 0.77931(17) 0.45014(9) 0.0104(3) Uani 1 1 d . . .
H6 H 0.405347 0.761431 0.457136 0.013 Uiso 1 1 calc R . .
C7 C 0.39502(10) 0.63207(17) 0.62783(9) 0.0110(3) Uani 1 1 d . . .
C1 C 0.61679(11) 0.45543(18) 0.63357(9) 0.0116(3) Uani 1 1 d . . .
H1 H 0.571508 0.410384 0.657033 0.014 Uiso 1 1 calc R . .
C2 C 0.69398(11) 0.47008(19) 0.66524(10) 0.0148(3) Uani 1 1 d . . .
H2 H 0.709666 0.434472 0.711711 0.018 Uiso 1 1 calc R . .
C4 C 0.60182(10) 0.74146(17) 0.45262(9) 0.0095(3) Uani 1 1 d . . .
C8 C 0.34076(11) 0.68903(18) 0.68422(10) 0.0153(4) Uani 1 1 d . . .
H8A H 0.326527 0.778848 0.670464 0.023 Uiso 1 1 calc GR . .
H8B H 0.370663 0.688975 0.731673 0.023 Uiso 1 1 calc GR . .
H8C H 0.288524 0.637647 0.688521 0.023 Uiso 1 1 calc GR . .
C5 C 0.49279(11) 0.89612(18) 0.42549(10) 0.0133(3) Uani 1 1 d . . .
H5 H 0.457359 0.967119 0.411818 0.016 Uiso 1 1 calc R . .
C3 C 0.68040(10) 0.57178(17) 0.54710(9) 0.0101(3) Uani 1 1 d . . .
N1 N 0.60891(9) 0.51117(14) 0.56433(8) 0.0089(3) Uani 1 1 d . . .

loop_
_atom_site_aniso_label
_atom_site_aniso_U_11
_atom_site_aniso_U_22
_atom_site_aniso_U_33
_atom_site_aniso_U_23
_atom_site_aniso_U_13
_atom_site_aniso_U_12
Ru1 0.00282(9) 0.00703(10) 0.00782(10) 0.00032(6) 0.00013(6) 0.00021(7)
S1 0.00434(17) 0.0113(2) 0.01279(19) 0.00217(15) 0.00025(14) -0.00050(15)
S3 0.00993(19) 0.0098(2) 0.0201(2) 0.00354(17) 0.00036(15) -0.00168(16)
S2 0.00687(18) 0.0204(2) 0.0164(2) 0.00404(17) -0.00391(15) -0.00254(17)
P1 0.0089(2) 0.0133(2) 0.0111(2) -0.00008(17) -0.00035(15) 0.00024(17)
F4 0.0152(5) 0.0143(5) 0.0237(6) -0.0003(4) -0.0034(4) 0.0041(4)
F3 0.0095(5) 0.0237(6) 0.0274(6) 0.0001(5) 0.0008(4) -0.0037(5)
F6 0.0189(6) 0.0131(5) 0.0326(6) 0.0031(5) 0.0044(5) 0.0028(5)
F2 0.0339(7) 0.0281(7) 0.0120(5) -0.0045(5) -0.0039(5) -0.0013(6)
F1 0.0193(5) 0.0273(6) 0.0125(5) -0.0002(4) -0.0047(4) -0.0019(5)
F5 0.0117(5) 0.0189(6) 0.0291(6) 0.0051(5) 0.0058(4) -0.0006(4)
O1 0.0097(6) 0.0167(7) 0.0159(6) -0.0002(5) 0.0034(5) 0.0013(5)
O2 0.0082(6) 0.0154(7) 0.0203(6) 0.0026(5) -0.0014(5) -0.0035(5)
N2 0.0070(6) 0.0078(7) 0.0086(6) 0.0003(5) 0.0000(5) 0.0007(5)
N3 0.0069(6) 0.0102(7) 0.0120(7) 0.0012(5) -0.0010(5) -0.0003(6)
C6 0.0072(7) 0.0115(8) 0.0126(8) -0.0005(6) -0.0001(6) 0.0021(7)
C7 0.0093(7) 0.0119(8) 0.0118(8) 0.0015(6) -0.0019(6) -0.0002(7)
C1 0.0094(8) 0.0132(8) 0.0121(8) 0.0015(7) 0.0001(6) -0.0003(7)
C2 0.0115(8) 0.0186(9) 0.0144(8) 0.0049(7) -0.0009(6) -0.0019(7)
C4 0.0071(7) 0.0104(8) 0.0111(7) 0.0003(6) -0.0006(6) -0.0005(6)
C8 0.0124(8) 0.0177(9) 0.0159(8) -0.0018(7) 0.0038(6) 0.0034(7)
C5 0.0103(8) 0.0116(9) 0.0179(9) 0.0009(7) -0.0011(6) 0.0021(7)
C3 0.0070(7) 0.0107(8) 0.0126(8) 0.0001(6) -0.0024(6) 0.0010(6)
N1 0.0062(6) 0.0096(7) 0.0110(7) -0.0002(5) -0.0006(5) 0.0009(5)

loop_
_atom_type_symbol
_atom_type_description
_atom_type_scat_dispersion_real
_atom_type_scat_dispersion_imag
_atom_type_scat_source
C C 0.0033 0.0016 'International Tables Vol C Tables 4.2.6.8 and 6.1.1.4'
H H 0.0000 0.0000 'International Tables Vol C Tables 4.2.6.8 and 6.1.1.4'
F F 0.0171 0.0103 'International Tables Vol C Tables 4.2.6.8 and 6.1.1.4'
N N 0.0061 0.0033 'International Tables Vol C Tables 4.2.6.8 and 6.1.1.4'
O O 0.0106 0.0060 'International Tables Vol C Tables 4.2.6.8 and 6.1.1.4'
P P 0.1023 0.0942 'International Tables Vol C Tables 4.2.6.8 and 6.1.1.4'
Ru Ru -1.2594 0.8363 'International Tables Vol C Tables 4.2.6.8 and 6.1.1.4'
S S 0.1246 0.1234 'International Tables Vol C Tables 4.2.6.8 and 6.1.1.4'

loop_
_geom_angle_atom_site_label_1
_geom_angle_atom_site_label_2
_geom_angle_atom_site_label_3
_geom_angle
_geom_angle_site_symmetry_1
_geom_angle_site_symmetry_3
N2 Ru1 N2 180.0 5_666 .
N3 Ru1 N2 86.41(5) . .
N3 Ru1 N2 86.41(5) 5_666 5_666
N3 Ru1 N2 93.59(5) 5_666 .
N3 Ru1 N2 93.59(5) . 5_666
N3 Ru1 N3 180.0 5_666 .
N3 Ru1 N1 90.91(5) . 5_666
N3 Ru1 N1 89.09(5) 5_666 5_666
N3 Ru1 N1 90.91(5) 5_666 .
N3 Ru1 N1 89.09(5) . .
N1 Ru1 N2 87.56(5) . .
N1 Ru1 N2 87.56(5) 5_666 5_666
N1 Ru1 N2 92.44(5) 5_666 .
N1 Ru1 N2 92.44(5) . 5_666
N1 Ru1 N1 180.0 . 5_666
O1 S1 O2 118.54(8) . .
O1 S1 C4 111.07(8) . .
O1 S1 C3 110.81(8) . .
O2 S1 C4 106.57(8) . .
O2 S1 C3 106.42(8) . .
C3 S1 C4 102.05(8) . .
C4 S3 C5 88.99(9) . .
C3 S2 C2 89.22(9) . .
F3 P1 F4 89.67(6) . .
F3 P1 F2 90.28(6) . .
F3 P1 F5 178.81(7) . .
F6 P1 F4 179.69(7) . .
F6 P1 F3 90.53(6) . .
F6 P1 F2 90.97(7) . .
F6 P1 F1 90.26(6) . .
F6 P1 F5 90.64(6) . .
F2 P1 F4 89.26(6) . .
F2 P1 F5 89.49(6) . .
F1 P1 F4 89.51(6) . .
F1 P1 F3 90.18(6) . .
F1 P1 F2 178.68(7) . .
F1 P1 F5 90.03(6) . .
F5 P1 F4 89.17(6) . .
C6 N2 Ru1 122.75(11) . .
C4 N2 Ru1 127.70(12) . .
C4 N2 C6 109.54(14) . .
C7 N3 Ru1 177.80(14) . .
N2 C6 H6 122.6 . .
C5 C6 N2 114.71(15) . .
C5 C6 H6 122.6 . .
N3 C7 C8 176.73(18) . .
C2 C1 H1 122.6 . .
C2 C1 N1 114.78(16) . .
N1 C1 H1 122.6 . .
S2 C2 H2 124.5 . .
C1 C2 S2 110.95(14) . .
C1 C2 H2 124.5 . .
S3 C4 S1 119.43(9) . .
N2 C4 S1 124.92(13) . .
N2 C4 S3 115.64(12) . .
C7 C8 H8A 109.5 . .
C7 C8 H8B 109.5 . .
C7 C8 H8C 109.5 . .
H8A C8 H8B 109.5 . .
H8A C8 H8C 109.5 . .
H8B C8 H8C 109.5 . .
S3 C5 H5 124.5 . .
C6 C5 S3 111.07(13) . .
C6 C5 H5 124.5 . .
S2 C3 S1 118.19(9) . .
N1 C3 S1 126.17(12) . .
N1 C3 S2 115.64(13) . .
C1 N1 Ru1 124.04(11) . .
C3 N1 Ru1 126.61(12) . .
C3 N1 C1 109.35(14) . .

loop_
_geom_bond_atom_site_label_1
_geom_bond_atom_site_label_2
_geom_bond_distance
_geom_bond_site_symmetry_2
Ru1 N2 2.0811(14) .
Ru1 N2 2.0811(14) 5_666
Ru1 N3 2.0206(14) .
Ru1 N3 2.0206(14) 5_666
Ru1 N1 2.0766(14) .
Ru1 N1 2.0766(14) 5_666
S1 O1 1.4277(13) .
S1 O2 1.4387(13) .
S1 C4 1.7621(17) .
S1 C3 1.7575(17) .
S3 C4 1.7038(18) .
S3 C5 1.7040(17) .
S2 C2 1.7048(19) .
S2 C3 1.6979(16) .
P1 F4 1.6159(12) .
P1 F3 1.6021(11) .
P1 F6 1.5896(12) .
P1 F2 1.6043(11) .
P1 F1 1.6008(11) .
P1 F5 1.6082(11) .
N2 C6 1.379(2) .
N2 C4 1.321(2) .
N3 C7 1.130(2) .
C6 H6 0.9500 .
C6 C5 1.356(2) .
C7 C8 1.454(2) .
C1 H1 0.9500 .
C1 C2 1.353(2) .
C1 N1 1.384(2) .
C2 H2 0.9500 .
C8 H8A 0.9800 .
C8 H8B 0.9800 .
C8 H8C 0.9800 .
C5 H5 0.9500 .
C3 N1 1.323(2) .
